data_7058135
loop_
_publ_author_name
'Dey, Debanjan'
'Banerjee, Priyabrata'

_publ_section_title
;
 Toxic organic solvent adsorption by a hydrophobic covalent polymer
;
_journal_issue 9
_journal_name_full 'New Journal of Chemistry'
_journal_page_first 3769
_journal_paper_doi 10.1039/C8NJ06249H
_journal_volume 43
_journal_year 2019
_chemical_formula_sum 'C28 H20 N2'
_chemical_formula_weight 384.46
_space_group_crystal_system monoclinic
_space_group_IT_number 14
_space_group_name_Hall '-P 2ybc'
_space_group_name_H-M_alt 'P 1 21/c 1'
_symmetry_space_group_name_Hall '-P 2ybc'
_symmetry_space_group_name_H-M 'P 1 21/c 1'
_atom_sites_solution_hydrogens geom
_atom_sites_solution_primary direct
_atom_sites_solution_secondary difmap
_audit_creation_method SHELXL-2014/7
_audit_update_record
;
2017-08-28 deposited with the CCDC.
2019-02-01 downloaded from the CCDC.
;
_cell_angle_alpha 90
_cell_angle_beta 98.472(2)
_cell_angle_gamma 90
_cell_formula_units_Z 4
_cell_length_a 11.7907(4)
_cell_length_b 7.1668(2)
_cell_length_c 24.0105(7)
_cell_measurement_reflns_used 9972
_cell_measurement_temperature 296(2)
_cell_measurement_theta_max 28.2990
_cell_measurement_theta_min 2.6221
_cell_volume 2006.79(11)
_computing_cell_refinement 'Bruker SAINT'
_computing_data_collection 'Bruker APEX2'
_computing_data_reduction 'Bruker SAINT'
_computing_molecular_graphics 'Bruker SHELXTL'
_computing_publication_material 'Bruker SHELXTL'
_computing_structure_refinement 'SHELXL-2014/7 (Sheldrick, 2014)'
_computing_structure_solution 'SHELXL-2014/7 (Sheldrick, 2014)'
_diffrn_ambient_temperature 296(2)
_diffrn_measured_fraction_theta_full 0.999
_diffrn_measured_fraction_theta_max 0.991
_diffrn_measurement_device_type 'Bruker APEX-II CCD'
_diffrn_radiation_type MoK\a
_diffrn_radiation_wavelength 0.71073
_diffrn_reflns_av_R_equivalents 0.0283
_diffrn_reflns_av_unetI/netI 0.0168
_diffrn_reflns_Laue_measured_fraction_full 0.999
_diffrn_reflns_Laue_measured_fraction_max 0.991
_diffrn_reflns_limit_h_max 15
_diffrn_reflns_limit_h_min -13
_diffrn_reflns_limit_k_max 9
_diffrn_reflns_limit_k_min -9
_diffrn_reflns_limit_l_max 32
_diffrn_reflns_limit_l_min -32
_diffrn_reflns_number 36774
_diffrn_reflns_point_group_measured_fraction_full 0.999
_diffrn_reflns_point_group_measured_fraction_max 0.991
_diffrn_reflns_theta_full 25.242
_diffrn_reflns_theta_max 28.586
_diffrn_reflns_theta_min 1.746
_exptl_absorpt_coefficient_mu 0.074
_exptl_crystal_colour yellow
_exptl_crystal_density_diffrn 1.273
_exptl_crystal_density_method 'not measured'
_exptl_crystal_description block
_exptl_crystal_F_000 808
_exptl_crystal_size_max .22
_exptl_crystal_size_mid .20
_exptl_crystal_size_min .18
_refine_diff_density_max 0.238
_refine_diff_density_min -0.174
_refine_diff_density_rms 0.039
_refine_ls_extinction_coef 0.0049(8)
_refine_ls_extinction_expression Fc^*^=kFc[1+0.001xFc^2^\l^3^/sin(2\q)]^-1/4^
_refine_ls_extinction_method 'SHELXL-2014/7 (Sheldrick 2014'
_refine_ls_goodness_of_fit_ref 1.021
_refine_ls_hydrogen_treatment constr
_refine_ls_matrix_type full
_refine_ls_number_parameters 272
_refine_ls_number_reflns 5087
_refine_ls_number_restraints 0
_refine_ls_restrained_S_all 1.021
_refine_ls_R_factor_all 0.0614
_refine_ls_R_factor_gt 0.0454
_refine_ls_shift/su_max 0.001
_refine_ls_shift/su_mean 0.000
_refine_ls_structure_factor_coef Fsqd
_refine_ls_weighting_details 'w=1/[\s^2^(Fo^2^)+(0.0577P)^2^+0.5060P] where P=(Fo^2^+2Fc^2^)/3'
_refine_ls_weighting_scheme calc
_refine_ls_wR_factor_gt 0.1152
_refine_ls_wR_factor_ref 0.1291
_reflns_Friedel_coverage 0.000
_reflns_number_gt 3931
_reflns_number_total 5087
_reflns_threshold_expression 'I > 2\s(I)'
_cod_data_source_file c8nj06249h4.cif
_cod_data_source_block CPCMERI-1
_cod_depositor_comments 'Adding full bibliography for 7058135.cif.'
_cod_database_code 7058135
_shelx_shelxl_version_number 2014/7
_shelx_space_group_comment
;
The symmetry employed for this shelxl refinement is uniquely defined
by the following loop, which should always be used as a source of
symmetry information in preference to the above space-group names.
They are only intended as comments.
;

loop_
_space_group_symop_operation_xyz
'x, y, z'
'-x, y+1/2, -z+1/2'
'-x, -y, -z'
'x, -y-1/2, z-1/2'

loop_
_atom_site_label
_atom_site_type_symbol
_atom_site_fract_x
_atom_site_fract_y
_atom_site_fract_z
_atom_site_U_iso_or_equiv
_atom_site_adp_type
_atom_site_occupancy
_atom_site_site_symmetry_order
_atom_site_calc_flag
_atom_site_refinement_flags_posn
_atom_site_refinement_flags_adp
N001 N 0.20081(9) 0.73084(15) 0.42675(5) 0.0427(3) Uani 1 1 d . .
N002 N 0.32473(9) 0.75280(15) 0.59344(5) 0.0430(3) Uani 1 1 d . .
C003 C 0.24950(10) 0.57797(17) 0.40175(5) 0.0377(3) Uani 1 1 d . .
C004 C 0.29424(10) 0.61162(16) 0.35069(5) 0.0361(3) Uani 1 1 d . .
C005 C 0.43519(10) 0.86795(17) 0.52432(5) 0.0369(3) Uani 1 1 d . .
C006 C 0.10479(11) 0.70996(18) 0.44358(5) 0.0415(3) Uani 1 1 d . .
H006 H 0.0665 0.5968 0.4371 0.050 Uiso 1 1 calc R U
C007 C 0.34697(10) 0.46111(18) 0.32581(5) 0.0397(3) Uani 1 1 d . .
C008 C 0.05231(11) 0.85877(17) 0.47290(5) 0.0392(3) Uani 1 1 d . .
C009 C 0.16841(11) 0.63133(18) 0.63872(5) 0.0404(3) Uani 1 1 d . .
C00A C 0.48440(11) 0.82458(18) 0.47674(5) 0.0424(3) Uani 1 1 d . .
H00A H 0.4740 0.7062 0.4609 0.051 Uiso 1 1 calc R U
C00B C 0.27354(11) 0.59990(18) 0.61760(5) 0.0411(3) Uani 1 1 d . .
C00C C 0.54830(11) 0.95434(18) 0.45274(5) 0.0427(3) Uani 1 1 d . .
H00C H 0.5807 0.9229 0.4210 0.051 Uiso 1 1 calc R U
C00D C 0.37088(11) 0.72448(18) 0.54974(5) 0.0406(3) Uani 1 1 d . .
H00D H 0.3635 0.6071 0.5331 0.049 Uiso 1 1 calc R U
C00E C 0.11323(12) 1.01819(19) 0.49188(6) 0.0442(3) Uani 1 1 d . .
H00E H 0.1894 1.0307 0.4866 0.053 Uiso 1 1 calc R U
C00F C 0.25949(11) 0.40510(18) 0.42621(6) 0.0443(3) Uani 1 1 d . .
H00F H 0.2306 0.3849 0.4597 0.053 Uiso 1 1 calc R U
C00G C 0.06141(12) 1.15790(19) 0.51853(6) 0.0443(3) Uani 1 1 d . .
H00G H 0.1028 1.2642 0.5309 0.053 Uiso 1 1 calc R U
C00H C 0.28527(12) 0.78612(18) 0.32319(6) 0.0463(3) Uani 1 1 d . .
H00H H 0.2515 0.8860 0.3393 0.056 Uiso 1 1 calc R U
C00I C 0.35550(12) 0.28529(19) 0.35276(6) 0.0472(3) Uani 1 1 d . .
H00I H 0.3910 0.1870 0.3369 0.057 Uiso 1 1 calc R U
C00J C 0.31261(12) 0.25819(19) 0.40147(6) 0.0490(3) Uani 1 1 d . .
H00J H 0.3185 0.1415 0.4186 0.059 Uiso 1 1 calc R U
C00K C 0.11147(12) 0.8047(2) 0.63364(6) 0.0497(3) Uani 1 1 d . .
H00K H 0.1419 0.9029 0.6153 0.060 Uiso 1 1 calc R U
C00L C 0.11999(12) 0.4821(2) 0.66643(5) 0.0477(3) Uani 1 1 d . .
C00M C 0.32704(14) 0.4300(2) 0.62511(6) 0.0523(3) Uani 1 1 d . .
H00M H 0.3969 0.4117 0.6123 0.063 Uiso 1 1 calc R U
C00N C 0.38742(12) 0.4923(2) 0.27408(6) 0.0504(3) Uani 1 1 d . .
H00N H 0.4226 0.3953 0.2574 0.060 Uiso 1 1 calc R U
C00O C 0.37592(14) 0.6609(2) 0.24837(6) 0.0560(4) Uani 1 1 d . .
H00O H 0.4017 0.6777 0.2139 0.067 Uiso 1 1 calc R U
C00P C 0.01211(13) 0.8295(3) 0.65537(7) 0.0603(4) Uani 1 1 d . .
H00P H -0.0246 0.9446 0.6519 0.072 Uiso 1 1 calc R U
C00Q C 0.32552(14) 0.8100(2) 0.27327(6) 0.0546(4) Uani 1 1 d . .
H00Q H 0.3194 0.9260 0.2557 0.066 Uiso 1 1 calc R U
C00R C 0.01657(13) 0.5145(2) 0.68808(6) 0.0582(4) Uani 1 1 d . .
H00R H -0.0163 0.4183 0.7062 0.070 Uiso 1 1 calc R U
C00S C 0.17703(16) 0.3088(2) 0.67196(7) 0.0601(4) Uani 1 1 d . .
H00S H 0.1452 0.2104 0.6896 0.072 Uiso 1 1 calc R U
C00T C 0.27734(17) 0.2835(2) 0.65194(7) 0.0624(4) Uani 1 1 d . .
H00T H 0.3137 0.1681 0.6560 0.075 Uiso 1 1 calc R U
C00U C -0.03518(13) 0.6828(3) 0.68289(7) 0.0629(4) Uani 1 1 d . .
H00U H -0.1028 0.7016 0.6977 0.075 Uiso 1 1 calc R U

loop_
_atom_site_aniso_label
_atom_site_aniso_U_11
_atom_site_aniso_U_22
_atom_site_aniso_U_33
_atom_site_aniso_U_23
_atom_site_aniso_U_13
_atom_site_aniso_U_12
N001 0.0480(6) 0.0397(6) 0.0431(6) -0.0047(4) 0.0162(5) 0.0031(5)
N002 0.0459(6) 0.0399(6) 0.0464(6) 0.0028(5) 0.0175(5) -0.0036(4)
C003 0.0366(6) 0.0369(6) 0.0408(6) -0.0051(5) 0.0101(5) 0.0002(5)
C004 0.0339(6) 0.0358(6) 0.0390(6) -0.0044(5) 0.0072(5) -0.0006(5)
C005 0.0343(6) 0.0386(6) 0.0394(6) 0.0031(5) 0.0106(5) 0.0004(5)
C006 0.0474(7) 0.0398(6) 0.0394(6) -0.0013(5) 0.0132(5) 0.0022(5)
C007 0.0343(6) 0.0415(6) 0.0442(7) -0.0060(5) 0.0087(5) 0.0017(5)
C008 0.0452(7) 0.0394(6) 0.0354(6) 0.0021(5) 0.0142(5) 0.0043(5)
C009 0.0453(7) 0.0442(7) 0.0326(6) 0.0015(5) 0.0088(5) -0.0082(5)
C00A 0.0474(7) 0.0372(6) 0.0454(7) -0.0041(5) 0.0161(6) -0.0028(5)
C00B 0.0499(7) 0.0390(6) 0.0364(6) 0.0008(5) 0.0129(5) -0.0058(5)
C00C 0.0469(7) 0.0427(7) 0.0429(7) -0.0026(5) 0.0209(6) -0.0004(5)
C00D 0.0424(6) 0.0390(6) 0.0420(6) 0.0014(5) 0.0122(5) -0.0024(5)
C00E 0.0430(7) 0.0462(7) 0.0472(7) -0.0007(6) 0.0190(6) 0.0009(5)
C00F 0.0473(7) 0.0446(7) 0.0429(7) 0.0017(5) 0.0132(6) 0.0001(6)
C00G 0.0475(7) 0.0412(7) 0.0472(7) -0.0028(5) 0.0168(6) -0.0019(5)
C00H 0.0538(8) 0.0372(6) 0.0497(7) -0.0014(5) 0.0136(6) 0.0016(6)
C00I 0.0459(7) 0.0389(7) 0.0587(8) -0.0044(6) 0.0138(6) 0.0098(5)
C00J 0.0517(8) 0.0376(7) 0.0582(8) 0.0051(6) 0.0104(6) 0.0062(6)
C00K 0.0498(8) 0.0534(8) 0.0482(7) 0.0079(6) 0.0152(6) -0.0013(6)
C00L 0.0558(8) 0.0530(8) 0.0356(6) 0.0013(6) 0.0107(6) -0.0170(6)
C00M 0.0658(9) 0.0452(7) 0.0497(8) 0.0030(6) 0.0212(7) 0.0037(6)
C00N 0.0501(8) 0.0558(8) 0.0482(7) -0.0098(6) 0.0171(6) 0.0038(6)
C00O 0.0618(9) 0.0672(10) 0.0425(7) -0.0008(7) 0.0192(6) -0.0049(7)
C00P 0.0512(8) 0.0738(10) 0.0580(9) 0.0054(8) 0.0156(7) 0.0080(7)
C00Q 0.0669(9) 0.0492(8) 0.0492(8) 0.0078(6) 0.0134(7) -0.0033(7)
C00R 0.0562(9) 0.0744(11) 0.0463(8) 0.0035(7) 0.0157(7) -0.0239(8)
C00S 0.0900(12) 0.0439(8) 0.0502(8) 0.0070(6) 0.0227(8) -0.0161(8)
C00T 0.0945(12) 0.0405(7) 0.0561(9) 0.0080(7) 0.0239(9) 0.0041(8)
C00U 0.0435(8) 0.0958(13) 0.0521(8) -0.0009(8) 0.0162(6) -0.0104(8)

loop_
_atom_type_symbol
_atom_type_description
_atom_type_scat_dispersion_real
_atom_type_scat_dispersion_imag
_atom_type_scat_source
C C 0.0033 0.0016 'International Tables Vol C Tables 4.2.6.8 and 6.1.1.4'
H H 0.0000 0.0000 'International Tables Vol C Tables 4.2.6.8 and 6.1.1.4'
N N 0.0061 0.0033 'International Tables Vol C Tables 4.2.6.8 and 6.1.1.4'

loop_
_geom_angle_atom_site_label_1
_geom_angle_atom_site_label_2
_geom_angle_atom_site_label_3
_geom_angle
_geom_angle_site_symmetry_1
_geom_angle_site_symmetry_3
C006 N001 C003 118.88(11) . .
C00D N002 C00B 118.44(11) . .
C00F C003 N001 122.34(11) . .
C00F C003 C004 120.20(11) . .
N001 C003 C004 117.39(11) . .
C00H C004 C007 118.93(11) . .
C00H C004 C003 122.75(11) . .
C007 C004 C003 118.29(11) . .
C00C C005 C00A 118.64(11) 3_676 .
C00C C005 C00D 121.97(11) 3_676 .
C00A C005 C00D 119.36(11) . .
N001 C006 C008 121.91(12) . .
N001 C006 H006 119.0 . .
C008 C006 H006 119.0 . .
C00I C007 C00N 122.23(12) . .
C00I C007 C004 119.39(11) . .
C00N C007 C004 118.38(12) . .
C00E C008 C00G 119.00(11) . 3_576
C00E C008 C006 121.44(11) . .
C00G C008 C006 119.55(12) 3_576 .
C00K C009 C00L 118.98(12) . .
C00K C009 C00B 122.49(11) . .
C00L C009 C00B 118.53(12) . .
C00C C00A C005 120.90(12) . .
C00C C00A H00A 119.6 . .
C005 C00A H00A 119.6 . .
C00M C00B N002 121.70(12) . .
C00M C00B C009 120.09(12) . .
N002 C00B C009 117.98(11) . .
C00A C00C C005 120.46(11) . 3_676
C00A C00C H00C 119.8 . .
C005 C00C H00C 119.8 3_676 .
N002 C00D C005 123.02(12) . .
N002 C00D H00D 118.5 . .
C005 C00D H00D 118.5 . .
C00G C00E C008 120.41(12) . .
C00G C00E H00E 119.8 . .
C008 C00E H00E 119.8 . .
C003 C00F C00J 120.92(12) . .
C003 C00F H00F 119.5 . .
C00J C00F H00F 119.5 . .
C00E C00G C008 120.59(12) . 3_576
C00E C00G H00G 119.7 . .
C008 C00G H00G 119.7 3_576 .
C00Q C00H C004 120.73(13) . .
C00Q C00H H00H 119.6 . .
C004 C00H H00H 119.6 . .
C00J C00I C007 120.84(12) . .
C00J C00I H00I 119.6 . .
C007 C00I H00I 119.6 . .
C00I C00J C00F 120.35(13) . .
C00I C00J H00J 119.8 . .
C00F C00J H00J 119.8 . .
C00P C00K C009 120.50(14) . .
C00P C00K H00K 119.8 . .
C009 C00K H00K 119.8 . .
C00S C00L C00R 122.40(13) . .
C00S C00L C009 119.19(13) . .
C00R C00L C009 118.40(14) . .
C00B C00M C00T 120.63(14) . .
C00B C00M H00M 119.7 . .
C00T C00M H00M 119.7 . .
C00O C00N C007 121.18(13) . .
C00O C00N H00N 119.4 . .
C007 C00N H00N 119.4 . .
C00N C00O C00Q 120.45(13) . .
C00N C00O H00O 119.8 . .
C00Q C00O H00O 119.8 . .
C00K C00P C00U 120.50(16) . .
C00K C00P H00P 119.7 . .
C00U C00P H00P 119.7 . .
C00H C00Q C00O 120.31(14) . .
C00H C00Q H00Q 119.8 . .
C00O C00Q H00Q 119.8 . .
C00U C00R C00L 121.05(14) . .
C00U C00R H00R 119.5 . .
C00L C00R H00R 119.5 . .
C00T C00S C00L 120.99(13) . .
C00T C00S H00S 119.5 . .
C00L C00S H00S 119.5 . .
C00S C00T C00M 120.55(15) . .
C00S C00T H00T 119.7 . .
C00M C00T H00T 119.7 . .
C00R C00U C00P 120.56(14) . .
C00R C00U H00U 119.7 . .
C00P C00U H00U 119.7 . .

loop_
_geom_bond_atom_site_label_1
_geom_bond_atom_site_label_2
_geom_bond_distance
_geom_bond_site_symmetry_2
N001 C006 1.2657(16) .
N001 C003 1.4112(15) .
N002 C00D 1.2674(16) .
N002 C00B 1.4159(15) .
C003 C00F 1.3688(18) .
C003 C004 1.4248(17) .
C004 C00H 1.4109(18) .
C004 C007 1.4200(16) .
C005 C00C 1.3898(18) 3_676
C005 C00A 1.3907(17) .
C005 C00D 1.4632(16) .
C006 C008 1.4644(17) .
C006 H006 0.9300 .
C007 C00I 1.4133(19) .
C007 C00N 1.4123(19) .
C008 C00E 1.3901(19) .
C008 C00G 1.3914(18) 3_576
C009 C00K 1.409(2) .
C009 C00L 1.4230(17) .
C009 C00B 1.4246(18) .
C00A C00C 1.3756(17) .
C00A H00A 0.9300 .
C00B C00M 1.3708(19) .
C00C C005 1.3898(18) 3_676
C00C H00C 0.9300 .
C00D H00D 0.9300 .
C00E C00G 1.3786(17) .
C00E H00E 0.9300 .
C00F C00J 1.4012(18) .
C00F H00F 0.9300 .
C00G C008 1.3913(18) 3_576
C00G H00G 0.9300 .
C00H C00Q 1.3632(19) .
C00H H00H 0.9300 .
C00I C00J 1.355(2) .
C00I H00I 0.9300 .
C00J H00J 0.9300 .
C00K C00P 1.362(2) .
C00K H00K 0.9300 .
C00L C00S 1.409(2) .
C00L C00R 1.413(2) .
C00M C00T 1.405(2) .
C00M H00M 0.9300 .
C00N C00O 1.355(2) .
C00N H00N 0.9300 .
C00O C00Q 1.399(2) .
C00O H00O 0.9300 .
C00P C00U 1.400(2) .
C00P H00P 0.9300 .
C00Q H00Q 0.9300 .
C00R C00U 1.350(2) .
C00R H00R 0.9300 .
C00S C00T 1.353(2) .
C00S H00S 0.9300 .
C00T H00T 0.9300 .
C00U H00U 0.9300 .
